data_7109300
loop_
_publ_author_name
'Zhen-Hong Wei'
'Chun-Yan Ni'
'Hong-Xi Li'
'Zhi-Gang Ren'
'Zhen-Rong Sun'
'Jian-Ping Lang'

_publ_section_title
;
 [PyH][{TpMo(mu3-S)4Cu3}4(mu12-I)]: a unique tetracubane cluster derived
 from the S-S bond cleavage and the iodide template effects and its
 enhanced NLO performances
;
_journal_name_full Chem.Commun.
_journal_page_first 4836
_journal_paper_doi 10.1039/c3cc41280f
_journal_volume 49
_journal_year 2013
_chemical_formula_moiety '2(C18 H20 B2 Cu7 I7 Mo2 N12 S6), 4(C8 H20 N), 7(C2 H3 N)'
_chemical_formula_sum 'C82 H141 B4 Cu14 I14 Mo4 N35 S12'
_chemical_formula_weight 5095.44
_chemical_name_systematic
;
?
;
_space_group_IT_number 5
_symmetry_cell_setting monoclinic
_symmetry_space_group_name_Hall 'C 2y'
_symmetry_space_group_name_H-M 'C 1 2 1'
_atom_sites_solution_hydrogens geom
_atom_sites_solution_primary direct
_atom_sites_solution_secondary difmap
_audit_creation_method SHELXL-97
_cell_angle_alpha 90.00
_cell_angle_beta 124.80(3)
_cell_angle_gamma 90.00
_cell_formula_units_Z 1
_cell_length_a 21.451(4)
_cell_length_b 14.204(3)
_cell_length_c 17.038(3)
_cell_measurement_reflns_used 6987
_cell_measurement_temperature 193
_cell_measurement_theta_max 27.6256
_cell_measurement_theta_min 3.2169
_cell_volume 4263(2)
_computing_cell_refinement CrystalClear
_computing_data_collection 'CrystalClear (Rigaku/MSC, 2001)'
_computing_data_reduction 'CrystalStructure (Rigaku/MSC, 2004)'
_computing_molecular_graphics 'SHELXTL (Sheldrick, 2008)'
_computing_publication_material SHELXL
_computing_structure_refinement 'SHELXL97 (Sheldrick, 2008)'
_computing_structure_solution 'SHELXS97 (Sheldrick, 2008)'
_diffrn_ambient_temperature 193
_diffrn_measured_fraction_theta_full 0.976
_diffrn_measured_fraction_theta_max 0.976
_diffrn_measurement_device_type 'Rigaku Mercury diffractometer'
_diffrn_measurement_method '\w scans'
_diffrn_radiation_monochromator graphite
_diffrn_radiation_source 'fine-focus sealed tube'
_diffrn_radiation_type MoK\a
_diffrn_radiation_wavelength 0.71073
_diffrn_reflns_av_R_equivalents 0.0462
_diffrn_reflns_av_sigmaI/netI 0.1044
_diffrn_reflns_limit_h_max 25
_diffrn_reflns_limit_h_min -27
_diffrn_reflns_limit_k_max 18
_diffrn_reflns_limit_k_min -18
_diffrn_reflns_limit_l_max 18
_diffrn_reflns_limit_l_min -22
_diffrn_reflns_number 17881
_diffrn_reflns_theta_full 27.63
_diffrn_reflns_theta_max 27.63
_diffrn_reflns_theta_min 3.22
_diffrn_standards_decay_% 0
_diffrn_standards_interval_count 0
_diffrn_standards_interval_time 0
_diffrn_standards_number 0
_exptl_absorpt_coefficient_mu 4.712
_exptl_absorpt_correction_T_max 0.3361
_exptl_absorpt_correction_T_min 0.1805
_exptl_absorpt_correction_type multi-scan
_exptl_absorpt_process_details '(Jacobson, 1998)'
_exptl_crystal_colour Green
_exptl_crystal_density_diffrn 1.985
_exptl_crystal_density_method 'not measured'
_exptl_crystal_description Prism
_exptl_crystal_F_000 2406.0
_exptl_crystal_size_max 0.28
_exptl_crystal_size_mid 0.22
_exptl_crystal_size_min 0.15
_refine_diff_density_max 1.232
_refine_diff_density_min -1.052
_refine_diff_density_rms 0.157
_refine_ls_abs_structure_details 'Flack H D (1983), Acta Cryst. A39, 876-881'
_refine_ls_abs_structure_Flack -0.06(2)
_refine_ls_extinction_method none
_refine_ls_goodness_of_fit_ref 0.944
_refine_ls_hydrogen_treatment constr
_refine_ls_matrix_type full
_refine_ls_number_parameters 345
_refine_ls_number_reflns 9166
_refine_ls_number_restraints 5
_refine_ls_restrained_S_all 0.951
_refine_ls_R_factor_all 0.0517
_refine_ls_R_factor_gt 0.0387
_refine_ls_shift/su_max 0.001
_refine_ls_shift/su_mean 0.005
_refine_ls_structure_factor_coef Fsqd
_refine_ls_weighting_details 'calc w=1/[\s^2^(Fo^2^)+(0.0452P)^2^+0.0000P] where P=(Fo^2^+2Fc^2^)/3'
_refine_ls_weighting_scheme calc
_refine_ls_wR_factor_gt 0.1015
_refine_ls_wR_factor_ref 0.1084
_reflns_number_gt 5796
_reflns_number_total 9166
_reflns_threshold_expression >2sigma(I)
_cod_data_source_file c3cc41280f.txt
_cod_data_source_block '[Et4N]2[{TpMo(m3-S)3Cu3I(m4-I)}2Cu(m-I)3].3.5MeCN'
_cod_original_cell_volume 4262.9(15)
_cod_original_sg_symbol_H-M 'C 2'
_cod_database_code 7109300

loop_
_symmetry_equiv_pos_as_xyz
'x, y, z'
'-x, y, -z'
'x+1/2, y+1/2, z'
'-x+1/2, y+1/2, -z'

loop_
_atom_site_label
_atom_site_type_symbol
_atom_site_fract_x
_atom_site_fract_y
_atom_site_fract_z
_atom_site_U_iso_or_equiv
_atom_site_adp_type
_atom_site_occupancy
_atom_site_symmetry_multiplicity
_atom_site_calc_flag
_atom_site_refinement_flags
I4 I 0.11481(4) 0.34143(5) 0.02325(4) 0.03352(16) Uani 1 1 d .
I2 I 0.06033(4) 0.12912(5) 0.15250(5) 0.0461(2) Uani 1 1 d .
I3 I 0.0000 0.59258(7) 0.0000 0.0470(3) Uani 1 2 d S
I1 I 0.36528(4) 0.39064(6) 0.21128(5) 0.0490(2) Uani 1 1 d .
Mo1 Mo 0.19084(5) 0.43246(7) 0.31247(5) 0.0304(2) Uani 1 1 d .
Cu3 Cu 0.09772(7) 0.48616(10) 0.13165(9) 0.0414(3) Uani 1 1 d .
Cu2 Cu 0.12191(8) 0.28717(10) 0.19838(9) 0.0411(3) Uani 1 1 d .
Cu1 Cu 0.25333(8) 0.40033(10) 0.21930(9) 0.0417(3) Uani 1 1 d .
Cu4 Cu 0.0000 0.24071(16) 0.0000 0.0497(5) Uani 1 2 d S
S3 S 0.21535(15) 0.5403(2) 0.23325(18) 0.0362(6) Uani 1 1 d .
S1 S 0.24637(15) 0.2954(2) 0.30966(18) 0.0356(6) Uani 1 1 d .
N1 N 0.2096(5) 0.4009(7) 0.5098(6) 0.046(3) Uani 1 1 d .
N5 N 0.3162(5) 0.4856(7) 0.5291(6) 0.047(2) Uani 1 1 d .
N2 N 0.1848(5) 0.3619(7) 0.4257(5) 0.045(3) Uani 1 1 d .
N6 N 0.3061(5) 0.4623(7) 0.4456(5) 0.037(2) Uani 1 1 d .
N4 N 0.1646(6) 0.5582(7) 0.3684(6) 0.046(2) Uani 1 1 d .
C17 C 0.2725(5) 0.1256(9) 0.1737(7) 0.037(2) Uani 1 1 d .
H17A H 0.3105 0.1741 0.2092 0.045 Uiso 1 1 calc R
H17B H 0.2231 0.1557 0.1396 0.045 Uiso 1 1 calc R
N7 N 0.2843(5) 0.0830(8) 0.1008(6) 0.046(3) Uani 1 1 d .
C9 C 0.3740(6) 0.4533(10) 0.4644(8) 0.055(2) Uani 1 1 d .
H9 H 0.3834 0.4334 0.4200 0.066 Uiso 1 1 calc R
N3 N 0.1934(5) 0.5674(8) 0.4625(6) 0.052(3) Uani 1 1 d .
C3 C 0.1585(7) 0.2762(9) 0.4244(8) 0.050(3) Uani 1 1 d .
H3 H 0.1359 0.2347 0.3730 0.060 Uiso 1 1 calc R
C5 C 0.1240(8) 0.6948(12) 0.3834(12) 0.075(5) Uani 1 1 d .
H5 H 0.0992 0.7523 0.3707 0.091 Uiso 1 1 calc R
C7 C 0.3913(6) 0.4934(10) 0.5977(8) 0.055(2) Uani 1 1 d .
H7 H 0.4130 0.5078 0.6616 0.066 Uiso 1 1 calc R
C15 C 0.3596(8) 0.0373(10) 0.1486(9) 0.068(4) Uani 1 1 d .
H15A H 0.3626 0.0064 0.1000 0.082 Uiso 1 1 calc R
H15B H 0.3628 -0.0112 0.1907 0.082 Uiso 1 1 calc R
C13 C 0.2777(6) 0.1574(8) 0.0395(8) 0.048(3) Uani 1 1 d .
H13A H 0.3106 0.2085 0.0797 0.057 Uiso 1 1 calc R
H13B H 0.2260 0.1808 0.0043 0.057 Uiso 1 1 calc R
C1 C 0.2035(9) 0.3388(13) 0.5627(10) 0.081(5) Uani 1 1 d .
H1 H 0.2196 0.3483 0.6257 0.097 Uiso 1 1 calc R
C16 C 0.2771(8) 0.0575(9) 0.2426(9) 0.058(4) Uani 1 1 d .
H16A H 0.2371 0.0119 0.2089 0.087 Uiso 1 1 calc R
H16B H 0.2716 0.0904 0.2877 0.087 Uiso 1 1 calc R
H16C H 0.3253 0.0262 0.2760 0.087 Uiso 1 1 calc R
C4 C 0.1714(9) 0.6484(12) 0.4741(12) 0.084(6) Uani 1 1 d .
H4 H 0.1844 0.6726 0.5324 0.101 Uiso 1 1 calc R
C11 C 0.2281(6) 0.0124(9) 0.0464(9) 0.052(3) Uani 1 1 d .
H11A H 0.2397 -0.0391 0.0902 0.062 Uiso 1 1 calc R
H11B H 0.2373 -0.0111 0.0004 0.062 Uiso 1 1 calc R
C8 C 0.4300(6) 0.4766(10) 0.5573(8) 0.055(2) Uani 1 1 d .
H8 H 0.4821 0.4801 0.5861 0.066 Uiso 1 1 calc R
C14 C 0.4282(8) 0.1013(11) 0.2063(12) 0.079(5) Uani 1 1 d .
H14A H 0.4520 0.1093 0.1732 0.118 Uiso 1 1 calc R
H14B H 0.4636 0.0736 0.2678 0.118 Uiso 1 1 calc R
H14C H 0.4122 0.1615 0.2145 0.118 Uiso 1 1 calc R
C6 C 0.1235(7) 0.6370(10) 0.3212(9) 0.058(3) Uani 1 1 d .
H6 H 0.0992 0.6485 0.2562 0.070 Uiso 1 1 calc R
C2 C 0.1705(8) 0.2594(13) 0.5121(10) 0.075(5) Uani 1 1 d .
H2 H 0.1584 0.2054 0.5317 0.090 Uiso 1 1 calc R
C12 C 0.2960(12) 0.1350(13) -0.0311(11) 0.127(9) Uani 1 1 d .
H12A H 0.3493 0.1224 0.0023 0.191 Uiso 1 1 calc R
H12B H 0.2827 0.1876 -0.0733 0.191 Uiso 1 1 calc R
H12C H 0.2677 0.0806 -0.0676 0.191 Uiso 1 1 calc R
C10 C 0.1432(8) 0.0285(13) -0.0086(11) 0.092(6) Uani 1 1 d .
H10A H 0.1319 0.0609 0.0314 0.138 Uiso 1 1 calc R
H10B H 0.1174 -0.0311 -0.0277 0.138 Uiso 1 1 calc R
H10C H 0.1265 0.0658 -0.0643 0.138 Uiso 1 1 calc R
B1 B 0.2493(7) 0.4891(14) 0.5409(9) 0.058(5) Uani 1 1 d .
H1A H 0.2659 0.5058 0.6059 0.070 Uiso 1 1 calc R
S2 S 0.06269(14) 0.4073(2) 0.21339(17) 0.0366(6) Uani 1 1 d .
N8 N 0.5000 0.232(3) 0.5000 0.075(6) Uiso 0.50 2 d SP
C19 C 0.5000 0.171(3) 0.5000 0.075(6) Uiso 0.50 2 d SPD
C18 C 0.5000 0.074(3) 0.5000 0.075(6) Uiso 0.50 2 d SPD
H18A H 0.5448 0.0510 0.5582 0.113 Uiso 0.25 1 calc PR
H18B H 0.4994 0.0510 0.4465 0.113 Uiso 0.25 1 calc PR
H18C H 0.4558 0.0510 0.4953 0.113 Uiso 0.25 1 calc PR
N9 N 0.4300(10) 0.6665(15) 0.3307(13) 0.144(5) Uiso 1 1 d .
C21 C 0.3286(11) 0.8091(16) 0.2458(16) 0.144(5) Uiso 1 1 d D
H21A H 0.3054 0.8398 0.1850 0.215 Uiso 1 1 calc R
H21B H 0.3484 0.8556 0.2954 0.215 Uiso 1 1 calc R
H21C H 0.2914 0.7715 0.2458 0.215 Uiso 1 1 calc R
C20 C 0.3984(13) 0.7410(17) 0.2650(18) 0.144(5) Uiso 1 1 d D
N10 N 0.0214(16) 0.856(2) 0.007(2) 0.129(8) Uiso 0.50 1 d PD
C23 C 0.1359(18) 0.829(3) 0.202(2) 0.129(8) Uiso 0.50 1 d PD
H23A H 0.1449 0.7626 0.2122 0.194 Uiso 0.50 1 calc PR
H23B H 0.1447 0.8576 0.2590 0.194 Uiso 0.50 1 calc PR
H23C H 0.1696 0.8562 0.1885 0.194 Uiso 0.50 1 calc PR
C22 C 0.044(2) 0.849(4) 0.108(2) 0.129(8) Uiso 0.50 1 d PD

loop_
_atom_site_aniso_label
_atom_site_aniso_U_11
_atom_site_aniso_U_22
_atom_site_aniso_U_33
_atom_site_aniso_U_23
_atom_site_aniso_U_13
_atom_site_aniso_U_12
I4 0.0340(4) 0.0366(4) 0.0263(3) 0.0000(3) 0.0151(3) 0.0011(3)
I2 0.0505(5) 0.0341(4) 0.0379(4) 0.0029(3) 0.0160(3) -0.0070(4)
I3 0.0450(6) 0.0305(6) 0.0422(6) 0.000 0.0111(5) 0.000
I1 0.0411(4) 0.0608(6) 0.0491(4) -0.0028(4) 0.0281(4) -0.0046(4)
Mo1 0.0279(5) 0.0363(5) 0.0219(4) -0.0060(4) 0.0112(3) -0.0047(4)
Cu3 0.0356(8) 0.0437(9) 0.0310(7) 0.0045(6) 0.0108(6) -0.0025(7)
Cu2 0.0386(8) 0.0331(8) 0.0407(7) -0.0078(6) 0.0162(6) -0.0042(6)
Cu1 0.0513(8) 0.0409(9) 0.0432(7) 0.0066(6) 0.0330(7) 0.0061(7)
Cu4 0.0538(14) 0.0462(14) 0.0409(11) 0.000 0.0222(10) 0.000
S3 0.0363(15) 0.0335(15) 0.0325(13) -0.0006(11) 0.0159(12) -0.0052(12)
S1 0.0332(15) 0.0370(16) 0.0319(13) 0.0054(11) 0.0158(11) 0.0022(12)
N1 0.052(6) 0.064(7) 0.031(5) -0.006(5) 0.029(4) -0.016(6)
N5 0.022(5) 0.063(7) 0.028(5) -0.004(5) -0.002(4) -0.009(5)
N2 0.034(5) 0.070(8) 0.019(4) 0.004(4) 0.009(4) -0.013(5)
N6 0.028(5) 0.057(7) 0.014(4) -0.007(4) 0.005(3) -0.006(4)
N4 0.059(7) 0.041(6) 0.044(6) -0.022(5) 0.033(5) -0.007(5)
C17 0.020(5) 0.049(7) 0.035(5) -0.008(5) 0.011(4) 0.002(5)
N7 0.034(5) 0.066(7) 0.033(5) -0.015(5) 0.016(4) 0.003(5)
C9 0.028(4) 0.080(6) 0.039(4) -0.006(4) 0.008(3) -0.007(4)
N3 0.034(5) 0.083(9) 0.039(5) -0.038(5) 0.021(5) -0.022(5)
C3 0.069(9) 0.044(8) 0.042(7) -0.001(6) 0.035(7) -0.014(6)
C5 0.044(8) 0.082(12) 0.091(12) -0.032(10) 0.032(9) -0.002(8)
C7 0.028(4) 0.080(6) 0.039(4) -0.006(4) 0.008(3) -0.007(4)
C15 0.095(12) 0.058(9) 0.058(8) 0.005(7) 0.048(9) 0.037(9)
C13 0.039(7) 0.037(7) 0.056(7) 0.004(6) 0.020(6) 0.015(5)
C1 0.117(13) 0.100(13) 0.056(9) -0.005(10) 0.068(10) -0.025(12)
C16 0.074(10) 0.044(8) 0.062(8) 0.014(6) 0.041(8) 0.010(7)
C4 0.095(13) 0.080(13) 0.103(13) -0.061(11) 0.071(12) -0.036(10)
C11 0.039(7) 0.056(9) 0.058(8) -0.021(6) 0.026(6) -0.007(6)
C8 0.028(4) 0.080(6) 0.039(4) -0.006(4) 0.008(3) -0.007(4)
C14 0.059(9) 0.068(11) 0.115(13) -0.008(10) 0.053(10) 0.000(8)
C6 0.045(7) 0.049(8) 0.071(8) -0.026(7) 0.028(7) -0.002(7)
C2 0.073(11) 0.097(14) 0.070(10) 0.032(9) 0.050(9) 0.010(9)
C12 0.26(3) 0.084(14) 0.095(13) 0.011(12) 0.135(17) 0.033(16)
C10 0.065(11) 0.128(17) 0.084(11) -0.004(11) 0.043(10) 0.032(11)
B1 0.012(6) 0.130(16) 0.024(6) -0.008(8) 0.005(5) -0.003(8)
S2 0.0329(14) 0.0396(17) 0.0355(13) -0.0085(12) 0.0185(11) -0.0041(12)

loop_
_atom_type_symbol
_atom_type_description
_atom_type_scat_dispersion_real
_atom_type_scat_dispersion_imag
_atom_type_scat_source
C C 0.0033 0.0016 'International Tables Vol C Tables 4.2.6.8 and 6.1.1.4'
H H 0.0000 0.0000 'International Tables Vol C Tables 4.2.6.8 and 6.1.1.4'
B B 0.0013 0.0007 'International Tables Vol C Tables 4.2.6.8 and 6.1.1.4'
N N 0.0061 0.0033 'International Tables Vol C Tables 4.2.6.8 and 6.1.1.4'
S S 0.1246 0.1234 'International Tables Vol C Tables 4.2.6.8 and 6.1.1.4'
Cu Cu 0.3201 1.2651 'International Tables Vol C Tables 4.2.6.8 and 6.1.1.4'
Mo Mo -1.6832 0.6857 'International Tables Vol C Tables 4.2.6.8 and 6.1.1.4'
I I -0.4742 1.8119 'International Tables Vol C Tables 4.2.6.8 and 6.1.1.4'
O O 0.0106 0.0060 'International Tables Vol C Tables 4.2.6.8 and 6.1.1.4'

loop_
_geom_angle_atom_site_label_1
_geom_angle_atom_site_label_2
_geom_angle_atom_site_label_3
_geom_angle
_geom_angle_site_symmetry_1
_geom_angle_site_symmetry_3
Cu4 I4 Cu3 91.88(5) . .
Cu4 I4 Cu2 61.95(4) . .
Cu3 I4 Cu2 60.38(4) . .
Cu4 I4 Cu1 123.12(4) . .
Cu3 I4 Cu1 60.77(4) . .
Cu2 I4 Cu1 61.18(4) . .
Cu2 I2 Cu4 69.25(6) . .
Cu3 I3 Cu3 106.23(8) 2 .
N2 Mo1 N4 80.7(4) . .
N2 Mo1 N6 77.7(3) . .
N4 Mo1 N6 79.6(3) . .
N2 Mo1 S2 86.0(2) . .
N4 Mo1 S2 87.2(3) . .
N6 Mo1 S2 160.4(2) . .
N2 Mo1 S3 161.9(3) . .
N4 Mo1 S3 85.1(3) . .
N6 Mo1 S3 88.7(2) . .
S2 Mo1 S3 104.64(10) . .
N2 Mo1 S1 85.7(3) . .
N4 Mo1 S1 160.6(3) . .
N6 Mo1 S1 84.0(2) . .
S2 Mo1 S1 105.73(10) . .
S3 Mo1 S1 104.96(10) . .
N2 Mo1 Cu2 90.1(3) . .
N4 Mo1 Cu2 140.0(3) . .
N6 Mo1 Cu2 136.4(2) . .
S2 Mo1 Cu2 53.22(8) . .
S3 Mo1 Cu2 108.05(8) . .
S1 Mo1 Cu2 53.15(8) . .
N2 Mo1 Cu1 137.7(3) . .
N4 Mo1 Cu1 137.0(3) . .
N6 Mo1 Cu1 89.7(2) . .
S2 Mo1 Cu1 109.77(8) . .
S3 Mo1 Cu1 52.78(8) . .
S1 Mo1 Cu1 52.62(7) . .
Cu2 Mo1 Cu1 71.61(5) . .
N2 Mo1 Cu3 138.8(2) . .
N4 Mo1 Cu3 93.4(3) . .
N6 Mo1 Cu3 141.6(2) . .
S2 Mo1 Cu3 52.92(8) . .
S3 Mo1 Cu3 52.98(8) . .
S1 Mo1 Cu3 105.97(8) . .
Cu2 Mo1 Cu3 68.59(5) . .
Cu1 Mo1 Cu3 69.84(5) . .
S2 Cu3 S3 108.94(11) . .
S2 Cu3 I3 116.92(9) . .
S3 Cu3 I3 118.84(10) . .
S2 Cu3 Mo1 55.11(7) . .
S3 Cu3 Mo1 55.19(8) . .
I3 Cu3 Mo1 154.04(7) . .
S2 Cu3 I4 104.48(9) . .
S3 Cu3 I4 103.81(9) . .
I3 Cu3 I4 101.55(5) . .
Mo1 Cu3 I4 104.40(5) . .
S2 Cu3 Cu2 48.02(8) . .
S3 Cu3 Cu2 99.07(9) . .
I3 Cu3 Cu2 141.66(6) . .
Mo1 Cu3 Cu2 55.42(4) . .
I4 Cu3 Cu2 61.09(4) . .
S2 Cu3 Cu1 99.18(9) . .
S3 Cu3 Cu1 46.79(8) . .
I3 Cu3 Cu1 143.50(6) . .
Mo1 Cu3 Cu1 54.83(5) . .
I4 Cu3 Cu1 61.83(5) . .
Cu2 Cu3 Cu1 61.77(5) . .
S1 Cu2 S2 110.31(11) . .
S1 Cu2 I2 118.53(10) . .
S2 Cu2 I2 119.39(9) . .
S1 Cu2 Mo1 55.62(8) . .
S2 Cu2 Mo1 55.40(8) . .
I2 Cu2 Mo1 155.55(6) . .
S1 Cu2 Cu4 147.13(9) . .
S2 Cu2 Cu4 96.47(9) . .
I2 Cu2 Cu4 58.13(5) . .
Mo1 Cu2 Cu4 141.44(7) . .
S1 Cu2 Cu3 97.93(9) . .
S2 Cu2 Cu3 47.99(8) . .
I2 Cu2 Cu3 142.07(6) . .
Mo1 Cu2 Cu3 55.99(5) . .
Cu4 Cu2 Cu3 85.82(6) . .
S1 Cu2 I4 100.88(9) . .
S2 Cu2 I4 102.06(9) . .
I2 Cu2 I4 101.67(5) . .
Mo1 Cu2 I4 102.77(5) . .
Cu4 Cu2 I4 53.57(4) . .
Cu3 Cu2 I4 58.52(4) . .
S1 Cu1 S3 110.86(11) . .
S1 Cu1 I1 116.93(9) . .
S3 Cu1 I1 118.83(9) . .
S1 Cu1 Mo1 55.75(8) . .
S3 Cu1 Mo1 55.60(8) . .
I1 Cu1 Mo1 151.84(7) . .
S1 Cu1 Cu3 96.97(9) . .
S3 Cu1 Cu3 47.25(8) . .
I1 Cu1 Cu3 145.37(6) . .
Mo1 Cu1 Cu3 55.33(4) . .
S1 Cu1 I4 99.60(9) . .
S3 Cu1 I4 100.10(8) . .
I1 Cu1 I4 106.96(5) . .
Mo1 Cu1 I4 101.18(5) . .
Cu3 Cu1 I4 57.40(5) . .
I2 Cu4 I2 107.00(9) 2 .
I2 Cu4 I4 110.87(3) 2 .
I2 Cu4 I4 106.26(4) . .
I2 Cu4 I4 106.26(4) 2 2
I2 Cu4 I4 110.87(3) . 2
I4 Cu4 I4 115.34(9) . 2
I2 Cu4 Cu2 151.00(7) 2 .
I2 Cu4 Cu2 52.62(4) . .
I4 Cu4 Cu2 64.48(4) . .
I4 Cu4 Cu2 100.97(6) 2 .
I2 Cu4 Cu2 52.62(4) 2 2
I2 Cu4 Cu2 151.00(7) . 2
I4 Cu4 Cu2 100.97(6) . 2
I4 Cu4 Cu2 64.48(4) 2 2
Cu2 Cu4 Cu2 154.00(10) . 2
Cu1 S3 Cu3 85.96(11) . .
Cu1 S3 Mo1 71.63(9) . .
Cu3 S3 Mo1 71.84(9) . .
Cu1 S1 Cu2 88.13(10) . .
Cu1 S1 Mo1 71.64(9) . .
Cu2 S1 Mo1 71.23(9) . .
C1 N1 N2 108.8(11) . .
C1 N1 B1 126.9(11) . .
N2 N1 B1 123.4(9) . .
C7 N5 N6 108.9(9) . .
C7 N5 B1 128.1(10) . .
N6 N5 B1 122.5(8) . .
N1 N2 C3 107.6(8) . .
N1 N2 Mo1 123.8(7) . .
C3 N2 Mo1 128.6(7) . .
C9 N6 N5 106.3(8) . .
C9 N6 Mo1 131.3(7) . .
N5 N6 Mo1 122.1(6) . .
N3 N4 C6 108.8(10) . .
N3 N4 Mo1 121.6(8) . .
C6 N4 Mo1 129.5(8) . .
C16 C17 N7 114.8(10) . .
C16 C17 H17A 108.6 . .
N7 C17 H17A 108.6 . .
C16 C17 H17B 108.5 . .
N7 C17 H17B 108.5 . .
H17A C17 H17B 107.5 . .
C11 N7 C13 110.4(9) . .
C11 N7 C15 107.5(10) . .
C13 N7 C15 110.3(9) . .
C11 N7 C17 109.6(9) . .
C13 N7 C17 107.8(9) . .
C15 N7 C17 111.2(8) . .
N6 C9 C8 112.2(11) . .
N6 C9 H9 123.9 . .
C8 C9 H9 123.9 . .
C4 N3 N4 107.8(13) . .
C4 N3 B1 130.0(12) . .
N4 N3 B1 122.1(10) . .
N2 C3 C2 108.8(12) . .
N2 C3 H3 125.6 . .
C2 C3 H3 125.6 . .
C6 C5 C4 104.6(14) . .
C6 C5 H5 127.8 . .
C4 C5 H5 127.7 . .
N5 C7 C8 108.5(10) . .
N5 C7 H7 125.7 . .
C8 C7 H7 125.7 . .
N7 C15 C14 116.3(12) . .
N7 C15 H15A 108.2 . .
C14 C15 H15A 108.2 . .
N7 C15 H15B 108.2 . .
C14 C15 H15B 108.3 . .
H15A C15 H15B 107.4 . .
N7 C13 C12 117.7(11) . .
N7 C13 H13A 107.9 . .
C12 C13 H13A 107.9 . .
N7 C13 H13B 107.9 . .
C12 C13 H13B 107.9 . .
H13A C13 H13B 107.2 . .
N1 C1 C2 110.0(12) . .
N1 C1 H1 125.0 . .
C2 C1 H1 125.0 . .
C17 C16 H16A 109.5 . .
C17 C16 H16B 109.5 . .
H16A C16 H16B 109.5 . .
C17 C16 H16C 109.5 . .
H16A C16 H16C 109.5 . .
H16B C16 H16C 109.5 . .
N3 C4 C5 109.7(13) . .
N3 C4 H4 125.2 . .
C5 C4 H4 125.2 . .
N7 C11 C10 124.5(12) . .
N7 C11 H11A 106.2 . .
C10 C11 H11A 106.2 . .
N7 C11 H11B 106.2 . .
C10 C11 H11B 106.2 . .
H11A C11 H11B 106.4 . .
C7 C8 C9 103.8(11) . .
C7 C8 H8 128.1 . .
C9 C8 H8 128.1 . .
C15 C14 H14A 109.5 . .
C15 C14 H14B 109.5 . .
H14A C14 H14B 109.5 . .
C15 C14 H14C 109.4 . .
H14A C14 H14C 109.5 . .
H14B C14 H14C 109.5 . .
C5 C6 N4 109.0(13) . .
C5 C6 H6 125.5 . .
N4 C6 H6 125.5 . .
C1 C2 C3 104.6(13) . .
C1 C2 H2 127.7 . .
C3 C2 H2 127.7 . .
C13 C12 H12A 109.5 . .
C13 C12 H12B 109.4 . .
H12A C12 H12B 109.5 . .
C13 C12 H12C 109.5 . .
H12A C12 H12C 109.5 . .
H12B C12 H12C 109.5 . .
C11 C10 H10A 109.5 . .
C11 C10 H10B 109.4 . .
H10A C10 H10B 109.5 . .
C11 C10 H10C 109.5 . .
H10A C10 H10C 109.5 . .
H10B C10 H10C 109.5 . .
N1 B1 N5 108.6(12) . .
N1 B1 N3 106.9(9) . .
N5 B1 N3 102.6(10) . .
N1 B1 H1A 112.7 . .
N5 B1 H1A 112.7 . .
N3 B1 H1A 112.7 . .
Cu3 S2 Cu2 84.00(10) . .
Cu3 S2 Mo1 71.97(9) . .
Cu2 S2 Mo1 71.38(9) . .
N8 C19 C18 180.000(19) . .
C19 C18 H18A 109.5 . .
C19 C18 H18B 109.5 . .
H18A C18 H18B 109.4 . .
C19 C18 H18C 109.5 . .
H18A C18 H18C 109.4 . .
H18B C18 H18C 109.4 . .
C20 C21 H21A 109.0 . .
C20 C21 H21B 109.0 . .
H21A C21 H21B 109.0 . .
C20 C21 H21C 109.0 . .
H21A C21 H21C 109.0 . .
H21B C21 H21C 109.0 . .
N9 C20 C21 124.8(19) . .
N10 N10 C22 85(5) 2 .
N10 N10 C22 66(4) 2 2
C22 N10 C22 150(3) . 2
C22 C23 H23A 109.8 . .
C22 C23 H23B 109.7 . .
H23A C23 H23B 109.3 . .
C22 C23 H23C 109.4 . .
H23A C23 H23C 109.3 . .
H23B C23 H23C 109.3 . .
N10 C22 C23 122(3) . .
N10 C22 C23 151(3) 2 .

loop_
_geom_bond_atom_site_label_1
_geom_bond_atom_site_label_2
_geom_bond_distance
_geom_bond_site_symmetry_2
I4 Cu4 2.6750(14) .
I4 Cu3 2.9231(16) .
I4 Cu2 3.0004(16) .
I4 Cu1 3.059(2) .
I2 Cu2 2.4934(16) .
I2 Cu4 2.6646(17) .
I3 Cu3 2.5186(17) 2
I3 Cu3 2.5186(17) .
I1 Cu1 2.4859(15) .
Mo1 N2 2.243(8) .
Mo1 N4 2.242(9) .
Mo1 N6 2.244(8) .
Mo1 S2 2.289(3) .
Mo1 S3 2.293(3) .
Mo1 S1 2.297(3) .
Mo1 Cu2 2.6349(17) .
Mo1 Cu1 2.6370(15) .
Mo1 Cu3 2.6531(19) .
Cu3 S2 2.226(3) .
Cu3 S3 2.229(3) .
Cu3 Cu2 2.980(2) .
Cu3 Cu1 3.028(2) .
Cu2 S1 2.227(3) .
Cu2 S2 2.227(3) .
Cu2 Cu4 2.9342(19) .
Cu1 S1 2.208(3) .
Cu1 S3 2.213(3) .
Cu4 I2 2.6646(17) 2
Cu4 I4 2.6750(14) 2
Cu4 Cu2 2.9342(19) 2
N1 C1 1.321(16) .
N1 N2 1.331(11) .
N1 B1 1.434(19) .
N5 C7 1.351(12) .
N5 N6 1.354(11) .
N5 B1 1.559(15) .
N2 C3 1.337(14) .
N6 C9 1.307(13) .
N4 N3 1.356(12) .
N4 C6 1.366(16) .
C17 C16 1.481(15) .
C17 N7 1.526(12) .
C17 H17A 0.9700 .
C17 H17B 0.9700 .
N7 C11 1.430(14) .
N7 C13 1.434(14) .
N7 C15 1.480(15) .
C9 C8 1.375(15) .
C9 H9 0.9300 .
N3 C4 1.301(18) .
N3 B1 1.622(19) .
C3 C2 1.384(16) .
C3 H3 0.9300 .
C5 C6 1.336(17) .
C5 C4 1.44(2) .
C5 H5 0.9300 .
C7 C8 1.368(16) .
C7 H7 0.9300 .
C15 C14 1.518(19) .
C15 H15A 0.9700 .
C15 H15B 0.9700 .
C13 C12 1.498(16) .
C13 H13A 0.9700 .
C13 H13B 0.9700 .
C1 C2 1.35(2) .
C1 H1 0.9300 .
C16 H16A 0.9600 .
C16 H16B 0.9600 .
C16 H16C 0.9600 .
C4 H4 0.9300 .
C11 C10 1.516(16) .
C11 H11A 0.9700 .
C11 H11B 0.9700 .
C8 H8 0.9300 .
C14 H14A 0.9600 .
C14 H14B 0.9600 .
C14 H14C 0.9600 .
C6 H6 0.9300 .
C2 H2 0.9300 .
C12 H12A 0.9600 .
C12 H12B 0.9600 .
C12 H12C 0.9600 .
C10 H10A 0.9601 .
C10 H10B 0.9601 .
C10 H10C 0.9601 .
B1 H1A 0.9800 .
N8 C19 0.86(5) .
C19 C18 1.382(19) .
C18 H18A 0.9602 .
C18 H18B 0.9602 .
C18 H18C 0.9602 .
N9 C20 1.40(3) .
C21 H21A 0.96 .
C21 H21B 0.96 .
C21 H21C 0.96 .
N10 N10 0.80(6) 2
N10 C22 1.503(19) .
N10 C22 1.64(5) 2
C23 H23A 0.9619 .
C23 H23B 0.9619 .
C23 H23C 0.9618 .
C22 N10 1.64(5) 2

loop_
_geom_torsion_atom_site_label_1
_geom_torsion_atom_site_label_2
_geom_torsion_atom_site_label_3
_geom_torsion_atom_site_label_4
_geom_torsion
_geom_torsion_site_symmetry_1
_geom_torsion_site_symmetry_4
Cu3 I3 Cu3 S2 -71.04(9) 2 .
Cu3 I3 Cu3 S3 154.91(11) 2 .
Cu3 I3 Cu3 Mo1 -136.05(16) 2 .
Cu3 I3 Cu3 I4 41.92(3) 2 .
Cu3 I3 Cu3 Cu2 -15.60(8) 2 .
Cu3 I3 Cu3 Cu1 99.66(11) 2 .
N2 Mo1 Cu3 S2 -4.1(4) . .
N4 Mo1 Cu3 S2 -83.9(3) . .
N6 Mo1 Cu3 S2 -161.4(4) . .
S3 Mo1 Cu3 S2 -165.21(13) . .
S1 Mo1 Cu3 S2 97.88(12) . .
Cu2 Mo1 Cu3 S2 59.35(10) . .
Cu1 Mo1 Cu3 S2 136.82(10) . .
N2 Mo1 Cu3 S3 161.1(4) . .
N4 Mo1 Cu3 S3 81.3(3) . .
N6 Mo1 Cu3 S3 3.8(4) . .
S2 Mo1 Cu3 S3 165.21(13) . .
S1 Mo1 Cu3 S3 -96.91(12) . .
Cu2 Mo1 Cu3 S3 -135.44(10) . .
Cu1 Mo1 Cu3 S3 -57.98(10) . .
N2 Mo1 Cu3 I3 76.0(4) . .
N4 Mo1 Cu3 I3 -3.7(3) . .
N6 Mo1 Cu3 I3 -81.2(4) . .
S2 Mo1 Cu3 I3 80.14(17) . .
S3 Mo1 Cu3 I3 -85.06(17) . .
S1 Mo1 Cu3 I3 178.02(14) . .
Cu2 Mo1 Cu3 I3 139.49(15) . .
Cu1 Mo1 Cu3 I3 -143.04(15) . .
N2 Mo1 Cu3 I4 -101.9(4) . .
N4 Mo1 Cu3 I4 178.3(3) . .
N6 Mo1 Cu3 I4 100.8(4) . .
S2 Mo1 Cu3 I4 -97.80(10) . .
S3 Mo1 Cu3 I4 96.99(10) . .
S1 Mo1 Cu3 I4 0.08(9) . .
Cu2 Mo1 Cu3 I4 -38.45(5) . .
Cu1 Mo1 Cu3 I4 39.01(5) . .
N2 Mo1 Cu3 Cu2 -63.5(4) . .
N4 Mo1 Cu3 Cu2 -143.2(3) . .
N6 Mo1 Cu3 Cu2 139.3(4) . .
S2 Mo1 Cu3 Cu2 -59.35(10) . .
S3 Mo1 Cu3 Cu2 135.44(10) . .
S1 Mo1 Cu3 Cu2 38.53(8) . .
Cu1 Mo1 Cu3 Cu2 77.46(5) . .
N2 Mo1 Cu3 Cu1 -140.9(4) . .
N4 Mo1 Cu3 Cu1 139.3(3) . .
N6 Mo1 Cu3 Cu1 61.8(4) . .
S2 Mo1 Cu3 Cu1 -136.82(10) . .
S3 Mo1 Cu3 Cu1 57.98(10) . .
S1 Mo1 Cu3 Cu1 -38.93(8) . .
Cu2 Mo1 Cu3 Cu1 -77.46(5) . .
Cu4 I4 Cu3 S2 34.67(9) . .
Cu2 I4 Cu3 S2 -21.28(8) . .
Cu1 I4 Cu3 S2 -92.78(9) . .
Cu4 I4 Cu3 S3 148.80(9) . .
Cu2 I4 Cu3 S3 92.85(9) . .
Cu1 I4 Cu3 S3 21.34(8) . .
Cu4 I4 Cu3 I3 -87.34(6) . .
Cu2 I4 Cu3 I3 -143.29(6) . .
Cu1 I4 Cu3 I3 145.21(6) . .
Cu4 I4 Cu3 Mo1 91.74(6) . .
Cu2 I4 Cu3 Mo1 35.79(5) . .
Cu1 I4 Cu3 Mo1 -35.71(5) . .
Cu4 I4 Cu3 Cu2 55.95(5) . .
Cu1 I4 Cu3 Cu2 -71.50(5) . .
Cu4 I4 Cu3 Cu1 127.45(5) . .
Cu2 I4 Cu3 Cu1 71.50(5) . .
Cu4 I2 Cu2 S1 -141.97(10) . .
Cu4 I2 Cu2 S2 78.59(10) . .
Cu4 I2 Cu2 Mo1 148.97(16) . .
Cu4 I2 Cu2 Cu3 20.38(10) . .
Cu4 I2 Cu2 I4 -32.59(4) . .
N2 Mo1 Cu2 S1 -84.5(2) . .
N4 Mo1 Cu2 S1 -160.1(4) . .
N6 Mo1 Cu2 S1 -12.5(3) . .
S2 Mo1 Cu2 S1 -169.48(12) . .
S3 Mo1 Cu2 S1 95.45(12) . .
Cu1 Mo1 Cu2 S1 56.61(9) . .
Cu3 Mo1 Cu2 S1 131.55(10) . .
N2 Mo1 Cu2 S2 84.9(3) . .
N4 Mo1 Cu2 S2 9.4(4) . .
N6 Mo1 Cu2 S2 157.0(3) . .
S3 Mo1 Cu2 S2 -95.07(12) . .
S1 Mo1 Cu2 S2 169.48(12) . .
Cu1 Mo1 Cu2 S2 -133.91(10) . .
Cu3 Mo1 Cu2 S2 -58.97(9) . .
N2 Mo1 Cu2 I2 -0.7(3) . .
N4 Mo1 Cu2 I2 -76.2(4) . .
N6 Mo1 Cu2 I2 71.4(4) . .
S2 Mo1 Cu2 I2 -85.60(18) . .
S3 Mo1 Cu2 I2 179.33(16) . .
S1 Mo1 Cu2 I2 83.88(18) . .
Cu1 Mo1 Cu2 I2 140.49(16) . .
Cu3 Mo1 Cu2 I2 -144.57(17) . .
N2 Mo1 Cu2 Cu4 134.7(2) . .
N4 Mo1 Cu2 Cu4 59.2(4) . .
N6 Mo1 Cu2 Cu4 -153.2(3) . .
S2 Mo1 Cu2 Cu4 49.79(11) . .
S3 Mo1 Cu2 Cu4 -45.28(12) . .
S1 Mo1 Cu2 Cu4 -140.73(13) . .
Cu1 Mo1 Cu2 Cu4 -84.12(9) . .
Cu3 Mo1 Cu2 Cu4 -9.18(8) . .
N2 Mo1 Cu2 Cu3 143.9(2) . .
N4 Mo1 Cu2 Cu3 68.4(4) . .
N6 Mo1 Cu2 Cu3 -144.1(3) . .
S2 Mo1 Cu2 Cu3 58.97(9) . .
S3 Mo1 Cu2 Cu3 -36.10(9) . .
S1 Mo1 Cu2 Cu3 -131.55(10) . .
Cu1 Mo1 Cu2 Cu3 -74.94(5) . .
N2 Mo1 Cu2 I4 -179.1(2) . .
N4 Mo1 Cu2 I4 105.4(4) . .
N6 Mo1 Cu2 I4 -107.1(3) . .
S2 Mo1 Cu2 I4 95.96(10) . .
S3 Mo1 Cu2 I4 0.89(9) . .
S1 Mo1 Cu2 I4 -94.56(9) . .
Cu1 Mo1 Cu2 I4 -37.95(5) . .
Cu3 Mo1 Cu2 I4 36.99(5) . .
S2 Cu3 Cu2 S1 -110.26(12) . .
S3 Cu3 Cu2 S1 -2.89(11) . .
I3 Cu3 Cu2 S1 168.70(10) . .
Mo1 Cu3 Cu2 S1 -38.58(8) . .
I4 Cu3 Cu2 S1 97.95(9) . .
Cu1 Cu3 Cu2 S1 26.34(8) . .
S3 Cu3 Cu2 S2 107.37(12) . .
I3 Cu3 Cu2 S2 -81.03(13) . .
Mo1 Cu3 Cu2 S2 71.69(10) . .
I4 Cu3 Cu2 S2 -151.79(10) . .
Cu1 Cu3 Cu2 S2 136.60(10) . .
S2 Cu3 Cu2 I2 85.34(13) . .
S3 Cu3 Cu2 I2 -167.29(11) . .
I3 Cu3 Cu2 I2 4.31(17) . .
Mo1 Cu3 Cu2 I2 157.02(11) . .
I4 Cu3 Cu2 I2 -66.45(10) . .
Cu1 Cu3 Cu2 I2 -138.06(11) . .
S2 Cu3 Cu2 Mo1 -71.69(10) . .
S3 Cu3 Cu2 Mo1 35.69(8) . .
I3 Cu3 Cu2 Mo1 -152.72(11) . .
I4 Cu3 Cu2 Mo1 136.53(5) . .
Cu1 Cu3 Cu2 Mo1 64.92(5) . .
S2 Cu3 Cu2 Cu4 102.59(10) . .
S3 Cu3 Cu2 Cu4 -150.04(8) . .
I3 Cu3 Cu2 Cu4 21.56(10) . .
Mo1 Cu3 Cu2 Cu4 174.28(5) . .
I4 Cu3 Cu2 Cu4 -49.20(3) . .
Cu1 Cu3 Cu2 Cu4 -120.81(5) . .
S2 Cu3 Cu2 I4 151.79(10) . .
S3 Cu3 Cu2 I4 -100.84(9) . .
I3 Cu3 Cu2 I4 70.76(10) . .
Mo1 Cu3 Cu2 I4 -136.53(5) . .
Cu1 Cu3 Cu2 I4 -71.61(5) . .
Cu4 I4 Cu2 S1 157.08(10) . .
Cu3 I4 Cu2 S1 -92.69(9) . .
Cu1 I4 Cu2 S1 -21.86(9) . .
Cu4 I4 Cu2 S2 -89.18(9) . .
Cu3 I4 Cu2 S2 21.05(8) . .
Cu1 I4 Cu2 S2 91.88(9) . .
Cu4 I4 Cu2 I2 34.64(6) . .
Cu3 I4 Cu2 I2 144.87(6) . .
Cu1 I4 Cu2 I2 -144.30(6) . .
Cu4 I4 Cu2 Mo1 -146.02(7) . .
Cu3 I4 Cu2 Mo1 -35.79(5) . .
Cu1 I4 Cu2 Mo1 35.04(4) . .
Cu3 I4 Cu2 Cu4 110.22(6) . .
Cu1 I4 Cu2 Cu4 -178.94(6) . .
Cu4 I4 Cu2 Cu3 -110.22(6) . .
Cu1 I4 Cu2 Cu3 70.83(5) . .
N2 Mo1 Cu1 S1 11.5(3) . .
N4 Mo1 Cu1 S1 157.0(4) . .
N6 Mo1 Cu1 S1 82.7(3) . .
S2 Mo1 Cu1 S1 -95.04(12) . .
S3 Mo1 Cu1 S1 171.27(13) . .
Cu2 Mo1 Cu1 S1 -57.23(9) . .
Cu3 Mo1 Cu1 S1 -130.51(10) . .
N2 Mo1 Cu1 S3 -159.8(3) . .
N4 Mo1 Cu1 S3 -14.3(4) . .
N6 Mo1 Cu1 S3 -88.6(3) . .
S2 Mo1 Cu1 S3 93.69(12) . .
S1 Mo1 Cu1 S3 -171.27(13) . .
Cu2 Mo1 Cu1 S3 131.50(10) . .
Cu3 Mo1 Cu1 S3 58.22(9) . .
N2 Mo1 Cu1 I1 -72.2(4) . .
N4 Mo1 Cu1 I1 73.4(4) . .
N6 Mo1 Cu1 I1 -1.0(3) . .
S2 Mo1 Cu1 I1 -178.66(14) . .
S3 Mo1 Cu1 I1 87.65(16) . .
S1 Mo1 Cu1 I1 -83.62(16) . .
Cu2 Mo1 Cu1 I1 -140.85(15) . .
Cu3 Mo1 Cu1 I1 145.87(15) . .
N2 Mo1 Cu1 Cu3 142.0(3) . .
N4 Mo1 Cu1 Cu3 -72.5(4) . .
N6 Mo1 Cu1 Cu3 -146.8(2) . .
S2 Mo1 Cu1 Cu3 35.46(9) . .
S3 Mo1 Cu1 Cu3 -58.22(9) . .
S1 Mo1 Cu1 Cu3 130.51(10) . .
Cu2 Mo1 Cu1 Cu3 73.28(6) . .
N2 Mo1 Cu1 I4 105.5(3) . .
N4 Mo1 Cu1 I4 -108.9(4) . .
N6 Mo1 Cu1 I4 176.7(2) . .
S2 Mo1 Cu1 I4 -0.97(10) . .
S3 Mo1 Cu1 I4 -94.66(9) . .
S1 Mo1 Cu1 I4 94.07(10) . .
Cu2 Mo1 Cu1 I4 36.84(5) . .
Cu3 Mo1 Cu1 I4 -36.44(5) . .
S2 Cu3 Cu1 S1 4.63(11) . .
S3 Cu3 Cu1 S1 112.05(13) . .
I3 Cu3 Cu1 S1 -166.98(12) . .
Mo1 Cu3 Cu1 S1 39.28(8) . .
I4 Cu3 Cu1 S1 -96.96(9) . .
Cu2 Cu3 Cu1 S1 -26.52(8) . .
S2 Cu3 Cu1 S3 -107.42(13) . .
I3 Cu3 Cu1 S3 80.97(14) . .
Mo1 Cu3 Cu1 S3 -72.77(10) . .
I4 Cu3 Cu1 S3 150.99(10) . .
Cu2 Cu3 Cu1 S3 -138.57(11) . .
S2 Cu3 Cu1 I1 173.11(12) . .
S3 Cu3 Cu1 I1 -79.47(14) . .
I3 Cu3 Cu1 I1 1.51(19) . .
Mo1 Cu3 Cu1 I1 -152.23(12) . .
I4 Cu3 Cu1 I1 71.53(11) . .
Cu2 Cu3 Cu1 I1 141.96(12) . .
S2 Cu3 Cu1 Mo1 -34.65(8) . .
S3 Cu3 Cu1 Mo1 72.77(10) . .
I3 Cu3 Cu1 Mo1 153.74(12) . .
I4 Cu3 Cu1 Mo1 -136.24(6) . .
Cu2 Cu3 Cu1 Mo1 -65.81(5) . .
S2 Cu3 Cu1 I4 101.59(9) . .
S3 Cu3 Cu1 I4 -150.99(10) . .
I3 Cu3 Cu1 I4 -70.02(10) . .
Mo1 Cu3 Cu1 I4 136.24(6) . .
Cu2 Cu3 Cu1 I4 70.43(4) . .
Cu4 I4 Cu1 S1 20.85(11) . .
Cu3 I4 Cu1 S1 92.18(9) . .
Cu2 I4 Cu1 S1 21.96(8) . .
Cu4 I4 Cu1 S3 -92.53(10) . .
Cu3 I4 Cu1 S3 -21.21(8) . .
Cu2 I4 Cu1 S3 -91.42(8) . .
Cu4 I4 Cu1 I1 142.97(6) . .
Cu3 I4 Cu1 I1 -145.70(6) . .
Cu2 I4 Cu1 I1 144.09(7) . .
Cu4 I4 Cu1 Mo1 -35.89(8) . .
Cu3 I4 Cu1 Mo1 35.44(5) . .
Cu2 I4 Cu1 Mo1 -34.77(5) . .
Cu4 I4 Cu1 Cu3 -71.33(7) . .
Cu2 I4 Cu1 Cu3 -70.21(5) . .
Cu2 I2 Cu4 I2 156.55(4) . 2
Cu2 I2 Cu4 I4 38.04(6) . .
Cu2 I2 Cu4 I4 -87.99(7) . 2
Cu2 I2 Cu4 Cu2 -162.73(11) . 2
Cu3 I4 Cu4 I2 156.51(6) . 2
Cu2 I4 Cu4 I2 -148.78(8) . 2
Cu1 I4 Cu4 I2 -147.68(5) . 2
Cu3 I4 Cu4 I2 -87.57(6) . .
Cu2 I4 Cu4 I2 -32.87(5) . .
Cu1 I4 Cu4 I2 -31.76(9) . .
Cu3 I4 Cu4 I4 35.71(3) . 2
Cu2 I4 Cu4 I4 90.41(4) . 2
Cu1 I4 Cu4 I4 91.52(5) . 2
Cu3 I4 Cu4 Cu2 -54.71(5) . .
Cu1 I4 Cu4 Cu2 1.10(7) . .
Cu3 I4 Cu4 Cu2 102.52(6) . 2
Cu2 I4 Cu4 Cu2 157.22(8) . 2
Cu1 I4 Cu4 Cu2 158.33(5) . 2
S1 Cu2 Cu4 I2 42.5(3) . 2
S2 Cu2 Cu4 I2 -172.46(12) . 2
I2 Cu2 Cu4 I2 -51.72(14) . 2
Mo1 Cu2 Cu4 I2 148.29(11) . 2
Cu3 Cu2 Cu4 I2 140.67(11) . 2
I4 Cu2 Cu4 I2 87.31(10) . 2
S1 Cu2 Cu4 I2 94.25(18) . .
S2 Cu2 Cu4 I2 -120.74(9) . .
Mo1 Cu2 Cu4 I2 -159.98(11) . .
Cu3 Cu2 Cu4 I2 -167.60(6) . .
I4 Cu2 Cu4 I2 139.04(6) . .
S1 Cu2 Cu4 I4 -44.79(19) . .
S2 Cu2 Cu4 I4 100.23(9) . .
I2 Cu2 Cu4 I4 -139.04(6) . .
Mo1 Cu2 Cu4 I4 60.98(9) . .
Cu3 Cu2 Cu4 I4 53.36(5) . .
S1 Cu2 Cu4 I4 -157.77(17) . 2
S2 Cu2 Cu4 I4 -12.76(10) . 2
I2 Cu2 Cu4 I4 107.98(5) . 2
Mo1 Cu2 Cu4 I4 -52.00(10) . 2
Cu3 Cu2 Cu4 I4 -59.62(6) . 2
I4 Cu2 Cu4 I4 -112.99(8) . 2
S1 Cu2 Cu4 Cu2 -104.92(18) . 2
S2 Cu2 Cu4 Cu2 40.10(8) . 2
I2 Cu2 Cu4 Cu2 160.83(4) . 2
Mo1 Cu2 Cu4 Cu2 0.85(8) . 2
Cu3 Cu2 Cu4 Cu2 -6.77(15) . 2
I4 Cu2 Cu4 Cu2 -60.13(13) . 2
S1 Cu1 S3 Cu3 -79.91(12) . .
I1 Cu1 S3 Cu3 140.37(8) . .
Mo1 Cu1 S3 Cu3 -72.19(8) . .
I4 Cu1 S3 Cu3 24.51(9) . .
S1 Cu1 S3 Mo1 -7.72(11) . .
I1 Cu1 S3 Mo1 -147.44(8) . .
Cu3 Cu1 S3 Mo1 72.19(8) . .
I4 Cu1 S3 Mo1 96.71(6) . .
S2 Cu3 S3 Cu1 84.77(12) . .
I3 Cu3 S3 Cu1 -137.88(8) . .
Mo1 Cu3 S3 Cu1 71.98(8) . .
I4 Cu3 S3 Cu1 -26.12(9) . .
Cu2 Cu3 S3 Cu1 36.18(9) . .
S2 Cu3 S3 Mo1 12.79(12) . .
I3 Cu3 S3 Mo1 150.14(8) . .
I4 Cu3 S3 Mo1 -98.10(7) . .
Cu2 Cu3 S3 Mo1 -35.80(7) . .
Cu1 Cu3 S3 Mo1 -71.98(8) . .
N2 Mo1 S3 Cu1 131.6(8) . .
N4 Mo1 S3 Cu1 170.3(3) . .
N6 Mo1 S3 Cu1 90.6(2) . .
S2 Mo1 S3 Cu1 -103.92(10) . .
S1 Mo1 S3 Cu1 7.17(10) . .
Cu2 Mo1 S3 Cu1 -48.37(9) . .
Cu3 Mo1 S3 Cu1 -91.76(9) . .
N2 Mo1 S3 Cu3 -136.6(8) . .
N4 Mo1 S3 Cu3 -98.0(3) . .
N6 Mo1 S3 Cu3 -177.6(2) . .
S2 Mo1 S3 Cu3 -12.16(11) . .
S1 Mo1 S3 Cu3 98.93(10) . .
Cu2 Mo1 S3 Cu3 43.39(9) . .
Cu1 Mo1 S3 Cu3 91.76(9) . .
S3 Cu1 S1 Cu2 78.54(12) . .
I1 Cu1 S1 Cu2 -140.90(8) . .
Mo1 Cu1 S1 Cu2 70.84(8) . .
Cu3 Cu1 S1 Cu2 31.79(9) . .
I4 Cu1 S1 Cu2 -26.22(9) . .
S3 Cu1 S1 Mo1 7.70(11) . .
I1 Cu1 S1 Mo1 148.26(8) . .
Cu3 Cu1 S1 Mo1 -39.05(7) . .
I4 Cu1 S1 Mo1 -97.05(7) . .
S2 Cu2 S1 Cu1 -80.45(12) . .
I2 Cu2 S1 Cu1 136.71(8) . .
Mo1 Cu2 S1 Cu1 -71.23(8) . .
Cu4 Cu2 S1 Cu1 62.1(2) . .
Cu3 Cu2 S1 Cu1 -32.44(9) . .
I4 Cu2 S1 Cu1 26.89(9) . .
S2 Cu2 S1 Mo1 -9.22(11) . .
I2 Cu2 S1 Mo1 -152.06(8) . .
Cu4 Cu2 S1 Mo1 133.37(17) . .
Cu3 Cu2 S1 Mo1 38.78(7) . .
I4 Cu2 S1 Mo1 98.12(6) . .
N2 Mo1 S1 Cu1 -172.3(2) . .
N4 Mo1 S1 Cu1 -126.8(8) . .
N6 Mo1 S1 Cu1 -94.3(2) . .
S2 Mo1 S1 Cu1 103.12(10) . .
S3 Mo1 S1 Cu1 -7.19(10) . .
Cu2 Mo1 S1 Cu1 94.38(9) . .
Cu3 Mo1 S1 Cu1 47.94(9) . .
N2 Mo1 S1 Cu2 93.3(2) . .
N4 Mo1 S1 Cu2 138.8(8) . .
N6 Mo1 S1 Cu2 171.4(2) . .
S2 Mo1 S1 Cu2 8.74(10) . .
S3 Mo1 S1 Cu2 -101.57(10) . .
Cu1 Mo1 S1 Cu2 -94.38(9) . .
Cu3 Mo1 S1 Cu2 -46.45(9) . .
C1 N1 N2 C3 3.8(14) . .
B1 N1 N2 C3 173.1(11) . .
C1 N1 N2 Mo1 -175.1(9) . .
B1 N1 N2 Mo1 -5.8(15) . .
N4 Mo1 N2 N1 -36.9(8) . .
N6 Mo1 N2 N1 44.4(8) . .
S2 Mo1 N2 N1 -124.7(8) . .
S3 Mo1 N2 N1 2.2(15) . .
S1 Mo1 N2 N1 129.2(8) . .
Cu2 Mo1 N2 N1 -177.8(8) . .
Cu1 Mo1 N2 N1 120.0(8) . .
Cu3 Mo1 N2 N1 -121.4(7) . .
N4 Mo1 N2 C3 144.4(11) . .
N6 Mo1 N2 C3 -134.3(11) . .
S2 Mo1 N2 C3 56.6(10) . .
S3 Mo1 N2 C3 -176.5(8) . .
S1 Mo1 N2 C3 -49.5(10) . .
Cu2 Mo1 N2 C3 3.5(10) . .
Cu1 Mo1 N2 C3 -58.6(11) . .
Cu3 Mo1 N2 C3 59.9(12) . .
C7 N5 N6 C9 2.0(14) . .
B1 N5 N6 C9 -171.2(13) . .
C7 N5 N6 Mo1 176.0(8) . .
B1 N5 N6 Mo1 2.9(16) . .
N2 Mo1 N6 C9 131.9(12) . .
N4 Mo1 N6 C9 -145.5(12) . .
S2 Mo1 N6 C9 166.1(9) . .
S3 Mo1 N6 C9 -60.2(11) . .
S1 Mo1 N6 C9 45.0(11) . .
Cu2 Mo1 N6 C9 55.0(12) . .
Cu1 Mo1 N6 C9 -7.4(11) . .
Cu3 Mo1 N6 C9 -63.3(13) . .
N2 Mo1 N6 N5 -40.5(8) . .
N4 Mo1 N6 N5 42.2(8) . .
S2 Mo1 N6 N5 -6.2(14) . .
S3 Mo1 N6 N5 127.5(8) . .
S1 Mo1 N6 N5 -127.4(8) . .
Cu2 Mo1 N6 N5 -117.3(8) . .
Cu1 Mo1 N6 N5 -179.8(8) . .
Cu3 Mo1 N6 N5 124.4(7) . .
N2 Mo1 N4 N3 36.1(8) . .
N6 Mo1 N4 N3 -42.9(8) . .
S2 Mo1 N4 N3 122.5(8) . .
S3 Mo1 N4 N3 -132.5(8) . .
S1 Mo1 N4 N3 -10.0(15) . .
Cu2 Mo1 N4 N3 115.0(8) . .
Cu1 Mo1 N4 N3 -121.1(7) . .
Cu3 Mo1 N4 N3 175.1(8) . .
N2 Mo1 N4 C6 -147.3(11) . .
N6 Mo1 N4 C6 133.6(11) . .
S2 Mo1 N4 C6 -60.9(11) . .
S3 Mo1 N4 C6 44.0(10) . .
S1 Mo1 N4 C6 166.6(7) . .
Cu2 Mo1 N4 C6 -68.4(12) . .
Cu1 Mo1 N4 C6 55.4(12) . .
Cu3 Mo1 N4 C6 -8.3(11) . .
C16 C17 N7 C11 59.4(12) . .
C16 C17 N7 C13 179.6(9) . .
C16 C17 N7 C15 -59.4(14) . .
N5 N6 C9 C8 -4.4(15) . .
Mo1 N6 C9 C8 -177.7(9) . .
C6 N4 N3 C4 0.0(14) . .
Mo1 N4 N3 C4 177.2(9) . .
C6 N4 N3 B1 -176.5(10) . .
Mo1 N4 N3 B1 0.7(14) . .
N1 N2 C3 C2 -2.8(14) . .
Mo1 N2 C3 C2 176.0(8) . .
N6 N5 C7 C8 1.1(15) . .
B1 N5 C7 C8 173.8(14) . .
C11 N7 C15 C14 176.8(12) . .
C13 N7 C15 C14 56.4(14) . .
C17 N7 C15 C14 -63.3(15) . .
C11 N7 C13 C12 -67.2(15) . .
C15 N7 C13 C12 51.4(15) . .
C17 N7 C13 C12 173.1(12) . .
N2 N1 C1 C2 -3.4(17) . .
B1 N1 C1 C2 -172.2(12) . .
N4 N3 C4 C5 1.6(15) . .
B1 N3 C4 C5 177.7(11) . .
C6 C5 C4 N3 -2.6(17) . .
C13 N7 C11 C10 -63.6(15) . .
C15 N7 C11 C10 176.0(12) . .
C17 N7 C11 C10 55.1(16) . .
N5 C7 C8 C9 -3.5(16) . .
N6 C9 C8 C7 5.0(16) . .
C4 C5 C6 N4 2.6(16) . .
N3 N4 C6 C5 -1.7(15) . .
Mo1 N4 C6 C5 -178.6(9) . .
N1 C1 C2 C3 1.6(19) . .
N2 C3 C2 C1 0.7(17) . .
C1 N1 B1 N5 116.0(14) . .
N2 N1 B1 N5 -51.3(15) . .
C1 N1 B1 N3 -133.9(13) . .
N2 N1 B1 N3 58.8(14) . .
C7 N5 B1 N1 -118.6(14) . .
N6 N5 B1 N1 53.2(15) . .
C7 N5 B1 N3 128.5(13) . .
N6 N5 B1 N3 -59.7(15) . .
C4 N3 B1 N1 128.0(14) . .
N4 N3 B1 N1 -56.3(13) . .
C4 N3 B1 N5 -117.8(14) . .
N4 N3 B1 N5 57.9(14) . .
S3 Cu3 S2 Cu2 -85.14(12) . .
I3 Cu3 S2 Cu2 136.59(8) . .
Mo1 Cu3 S2 Cu2 -72.34(8) . .
I4 Cu3 S2 Cu2 25.30(9) . .
Cu1 Cu3 S2 Cu2 -37.82(8) . .
S3 Cu3 S2 Mo1 -12.81(12) . .
I3 Cu3 S2 Mo1 -151.07(8) . .
I4 Cu3 S2 Mo1 97.64(7) . .
Cu2 Cu3 S2 Mo1 72.34(8) . .
Cu1 Cu3 S2 Mo1 34.52(7) . .
S1 Cu2 S2 Cu3 82.21(11) . .
I2 Cu2 S2 Cu3 -135.31(8) . .
Mo1 Cu2 S2 Cu3 72.96(8) . .
Cu4 Cu2 S2 Cu3 -78.41(8) . .
I4 Cu2 S2 Cu3 -24.35(8) . .
S1 Cu2 S2 Mo1 9.25(11) . .
I2 Cu2 S2 Mo1 151.72(7) . .
Cu4 Cu2 S2 Mo1 -151.37(7) . .
Cu3 Cu2 S2 Mo1 -72.96(8) . .
I4 Cu2 S2 Mo1 -97.31(7) . .
N2 Mo1 S2 Cu3 177.3(3) . .
N4 Mo1 S2 Cu3 96.4(3) . .
N6 Mo1 S2 Cu3 143.8(7) . .
S3 Mo1 S2 Cu3 12.16(11) . .
S1 Mo1 S2 Cu3 -98.37(10) . .
Cu2 Mo1 S2 Cu3 -89.64(9) . .
Cu1 Mo1 S2 Cu3 -43.05(9) . .
N2 Mo1 S2 Cu2 -93.1(3) . .
N4 Mo1 S2 Cu2 -174.0(3) . .
N6 Mo1 S2 Cu2 -126.6(7) . .
S3 Mo1 S2 Cu2 101.80(10) . .
S1 Mo1 S2 Cu2 -8.73(10) . .
Cu1 Mo1 S2 Cu2 46.59(9) . .
Cu3 Mo1 S2 Cu2 89.64(9) . .
C22 N10 C22 N10 -15(8) 2 2
N10 N10 C22 C23 172(4) 2 .
C22 N10 C22 C23 157(5) 2 .
